data_6000688
loop_
_publ_author_name
'Gregory, D. H.'
'Barker, M. G.'
'Edwards, P. P.'
'Siddons, D. J.'

_publ_section_title
;
 Synthesis and structure of two new layered ternary nitrides, SrZrN2 and
 SrHfN2
;
_journal_name_full 'Inorganic Chemistry'
_journal_page_first 7608
_journal_page_last 7613
_journal_paper_doi 10.1021/ic9607649
_journal_volume 35
_journal_year 1996
_chemical_formula_sum 'N2 Sr Zr'
_space_group_name_H-M_alt 'R -3 m'
_cell_angle_alpha 90.000
_cell_angle_beta 90.000
_cell_angle_gamma 120.000
_cell_length_a 3.3730
_cell_length_b 3.3730
_cell_length_c 17.6756
_cell_volume 174.16
_cod_database_code 6000688

loop_
_atom_site_label
_atom_site_fract_x
_atom_site_fract_y
_atom_site_fract_z
? ? ? ?
